data_4307809
loop_
_publ_author_name
'H. V. Rasika Dias'
'Jiang Wu'
'Xiaoyu Wang'
'Krishnan Rangan'

_publ_contact_author_address
;Department of Chemistry and Biochemistry
The University of Texas at Arlington
Arlington, Texas 76019-0065, USA
;
_publ_contact_author_email dias@uta.edu
_publ_contact_author_fax 817-272-3808
_publ_contact_author_name 'Prof. H. V. R. Dias'
_publ_contact_author_phone 817-272-3813
_publ_section_title
;
Structural Variations of Silver Ethylene Complexes Supported by
Boron-Protected Fluorinated Scorpionates and the Isolation of a
Ligand-Directed Silver Helix
;
_journal_name_full 'Inorganic Chemistry'
_journal_page_first 1960
_journal_page_last 1962
_journal_paper_doi 10.1021/ic062293o
_journal_volume 46
_journal_year 2007
_chemical_formula_sum 'C15 H13 Ag B F9 N6'
_chemical_formula_weight 566.99
_chemical_name_common '[MeB(3-(CF3)Pz)3]AgC2H4'
_chemical_name_systematic
; 
 ? 
;
_space_group_IT_number 78
_symmetry_cell_setting tetragonal
_symmetry_space_group_name_Hall 'P 4cw'
_symmetry_space_group_name_H-M 'P 43'
_atom_sites_solution_hydrogens geom
_atom_sites_solution_primary direct
_atom_sites_solution_secondary difmap
_audit_creation_method SHELXL-97
_cell_angle_alpha 90.00
_cell_angle_beta 90.00
_cell_angle_gamma 90.00
_cell_formula_units_Z 4
_cell_length_a 13.0803(5)
_cell_length_b 13.0803(5)
_cell_length_c 11.8765(4)
_cell_measurement_reflns_used 8951
_cell_measurement_temperature 100(2)
_cell_measurement_theta_max 28.32
_cell_measurement_theta_min 2.32
_cell_volume 2032.00(13)
_computing_cell_refinement 'Bruker SMART'
_computing_data_collection 'Bruker SMART'
_computing_data_reduction 'Bruker SAINT'
_computing_molecular_graphics 'Bruker SHELXTL'
_computing_publication_material 'Bruker SHELXTL'
_computing_structure_refinement 'SHELXL-97 (Sheldrick, 1997)'
_computing_structure_solution 'SHELXS-97 (Sheldrick, 1990)'
_diffrn_ambient_temperature 100(2)
_diffrn_measured_fraction_theta_full 0.997
_diffrn_measured_fraction_theta_max 0.997
_diffrn_measurement_device_type 'CCD area detector'
_diffrn_measurement_method 'phi and omega scans'
_diffrn_radiation_monochromator graphite
_diffrn_radiation_source 'fine-focus sealed tube'
_diffrn_radiation_type MoK\a
_diffrn_radiation_wavelength 0.71073
_diffrn_reflns_av_R_equivalents 0.0214
_diffrn_reflns_av_sigmaI/netI 0.0213
_diffrn_reflns_limit_h_max 17
_diffrn_reflns_limit_h_min -17
_diffrn_reflns_limit_k_max 16
_diffrn_reflns_limit_k_min -17
_diffrn_reflns_limit_l_max 15
_diffrn_reflns_limit_l_min -15
_diffrn_reflns_number 18777
_diffrn_reflns_theta_full 28.32
_diffrn_reflns_theta_max 28.32
_diffrn_reflns_theta_min 2.20
_exptl_absorpt_coefficient_mu 1.088
_exptl_absorpt_correction_T_max 0.8626
_exptl_absorpt_correction_T_min 0.6232
_exptl_absorpt_correction_type multi-scan
_exptl_absorpt_process_details SADABS
_exptl_crystal_colour colorless
_exptl_crystal_density_diffrn 1.853
_exptl_crystal_density_meas 0
_exptl_crystal_density_method 'not measured'
_exptl_crystal_description rods
_exptl_crystal_F_000 1112
_exptl_crystal_size_max 0.48
_exptl_crystal_size_mid 0.16
_exptl_crystal_size_min 0.14
_refine_diff_density_max 0.476
_refine_diff_density_min -0.173
_refine_diff_density_rms 0.046
_refine_ls_abs_structure_details 'Flack H D (1983), Acta Cryst. A39, 876-881'
_refine_ls_abs_structure_Flack -0.011(10)
_refine_ls_extinction_method none
_refine_ls_goodness_of_fit_ref 1.043
_refine_ls_hydrogen_treatment mixed
_refine_ls_matrix_type full
_refine_ls_number_parameters 306
_refine_ls_number_reflns 5011
_refine_ls_number_restraints 1
_refine_ls_restrained_S_all 1.043
_refine_ls_R_factor_all 0.0170
_refine_ls_R_factor_gt 0.0168
_refine_ls_shift/su_max 0.002
_refine_ls_shift/su_mean 0.000
_refine_ls_structure_factor_coef Fsqd
_refine_ls_weighting_details 'calc w=1/[\s^2^(Fo^2^)+(0.0231P)^2^+0.2712P] where P=(Fo^2^+2Fc^2^)/3'
_refine_ls_weighting_scheme calc
_refine_ls_wR_factor_gt 0.0425
_refine_ls_wR_factor_ref 0.0426
_reflns_number_gt 4954
_reflns_number_total 5011
_reflns_threshold_expression >2sigma(I)
_cod_data_source_file ic062293osi20070111_115057_2.cif
_cod_data_source_block dias280s
_cod_depositor_comments
;
The following automatic conversions were performed:
'_symmetry_cell_setting' value 'Tetragonal' changed to 'tetragonal'
according to '/home/saulius/struct/CIF-dictionaries/cif_core.dic'
dictionary named 'cif_core.dic' version 2.4.1 from 2010-06-29.

Automatic conversion script
Id: cif_fix_enum 1527 2010-12-29 10:47:43Z saulius 
;
_cod_database_code 4307809

loop_
_symmetry_equiv_pos_as_xyz
'x, y, z'
'-x, -y, z+1/2'
'-y, x, z+3/4'
'y, -x, z+1/4'

loop_
_atom_site_label
_atom_site_type_symbol
_atom_site_fract_x
_atom_site_fract_y
_atom_site_fract_z
_atom_site_U_iso_or_equiv
_atom_site_adp_type
_atom_site_occupancy
_atom_site_symmetry_multiplicity
_atom_site_calc_flag
_atom_site_refinement_flags
_atom_site_disorder_assembly
_atom_site_disorder_group
Ag Ag 0.263023(9) 0.686669(8) 0.140386(10) 0.02525(4) Uani 1 1 d . . .
N1 N 0.29303(9) 0.91679(9) 0.21145(11) 0.0193(2) Uani 1 1 d . . .
N2 N 0.33764(9) 0.84302(9) 0.14727(13) 0.0212(2) Uani 1 1 d . . .
N3 N 0.10889(9) 0.85488(9) 0.23426(10) 0.0196(2) Uani 1 1 d . . .
N4 N 0.11380(9) 0.78175(9) 0.15301(11) 0.0208(2) Uani 1 1 d . . .
N5 N 0.24196(8) 0.80712(8) 0.38013(12) 0.0187(2) Uani 1 1 d . . .
N6 N 0.25578(9) 0.70939(10) 0.34493(12) 0.0204(2) Uani 1 1 d . . .
B B 0.20598(12) 0.89439(12) 0.29916(14) 0.0196(3) Uani 1 1 d . . .
C1 C 0.40694(12) 0.89124(12) 0.08470(13) 0.0248(3) Uani 1 1 d . . .
C2 C 0.40977(13) 0.99511(12) 0.10658(14) 0.0280(3) Uani 1 1 d . . .
H2 H 0.4526 1.0453 0.0732 0.034 Uiso 1 1 calc R . .
C3 C 0.33585(12) 1.00878(12) 0.18827(14) 0.0253(3) Uani 1 1 d . . .
H3 H 0.3180 1.0720 0.2224 0.030 Uiso 1 1 calc R . .
C4 C 0.46974(14) 0.83144(15) 0.00254(15) 0.0342(4) Uani 1 1 d . . .
C5 C 0.01815(12) 0.76932(12) 0.11723(12) 0.0257(3) Uani 1 1 d . . .
C6 C -0.05033(12) 0.83222(14) 0.17371(14) 0.0295(3) Uani 1 1 d . . .
H6 H -0.1222 0.8372 0.1637 0.035 Uiso 1 1 calc R . .
C7 C 0.01071(12) 0.88577(13) 0.24762(14) 0.0249(3) Uani 1 1 d . . .
H7 H -0.0123 0.9361 0.2995 0.030 Uiso 1 1 calc R . .
C8 C -0.00338(16) 0.69327(15) 0.02646(15) 0.0354(4) Uani 1 1 d . . .
C9 C 0.28231(11) 0.65681(12) 0.43632(13) 0.0214(3) Uani 1 1 d . . .
C10 C 0.28562(11) 0.71870(12) 0.53266(13) 0.0233(3) Uani 1 1 d . . .
H10 H 0.3017 0.6995 0.6077 0.028 Uiso 1 1 calc R . .
C11 C 0.25997(12) 0.81411(11) 0.49237(13) 0.0221(3) Uani 1 1 d . . .
H11 H 0.2556 0.8748 0.5360 0.027 Uiso 1 1 calc R . .
C12 C 0.30111(12) 0.54478(12) 0.42852(14) 0.0252(3) Uani 1 1 d . . .
C13 C 0.17889(12) 0.99551(11) 0.36910(13) 0.0241(3) Uani 1 1 d . . .
H13A H 0.1271 0.9794 0.4260 0.036 Uiso 1 1 calc R . .
H13B H 0.1523 1.0479 0.3178 0.036 Uiso 1 1 calc R . .
H13C H 0.2407 1.0211 0.4063 0.036 Uiso 1 1 calc R . .
C14 C 0.25505(19) 0.52108(14) 0.0796(2) 0.0437(5) Uani 1 1 d . . .
C15 C 0.3486(2) 0.55628(16) 0.0549(2) 0.0470(5) Uani 1 1 d . . .
F1 F 0.51892(10) 0.75275(10) 0.05065(11) 0.0501(3) Uani 1 1 d . . .
F2 F 0.41243(10) 0.79077(10) -0.07961(9) 0.0475(3) Uani 1 1 d . . .
F3 F 0.54067(10) 0.89033(11) -0.04593(12) 0.0494(3) Uani 1 1 d . . .
F4 F 0.00875(10) 0.59659(9) 0.06029(11) 0.0441(3) Uani 1 1 d . . .
F6 F -0.10007(10) 0.70179(11) -0.00980(10) 0.0486(3) Uani 1 1 d . . .
F5 F 0.05762(11) 0.70524(11) -0.06357(10) 0.0554(4) Uani 1 1 d . . .
F7 F 0.35226(9) 0.51952(8) 0.33456(10) 0.0376(3) Uani 1 1 d . . .
F9 F 0.35545(9) 0.51053(8) 0.51572(11) 0.0410(3) Uani 1 1 d . . .
F8 F 0.21447(7) 0.49034(7) 0.42634(10) 0.0339(2) Uani 1 1 d . . .
H14A H 0.207(2) 0.528(2) 0.023(3) 0.049(7) Uiso 1 1 d . . .
H15A H 0.366(2) 0.587(2) -0.019(3) 0.054(7) Uiso 1 1 d . . .
H14B H 0.244(2) 0.481(2) 0.145(3) 0.056(7) Uiso 1 1 d . . .
H15B H 0.3973(19) 0.5434(19) 0.104(2) 0.045(7) Uiso 1 1 d . . .

loop_
_atom_site_aniso_label
_atom_site_aniso_U_11
_atom_site_aniso_U_22
_atom_site_aniso_U_33
_atom_site_aniso_U_23
_atom_site_aniso_U_13
_atom_site_aniso_U_12
Ag 0.03566(7) 0.01885(5) 0.02123(5) -0.00359(4) 0.00057(5) 0.00258(4)
N1 0.0209(6) 0.0171(5) 0.0199(6) -0.0004(4) -0.0005(4) 0.0020(4)
N2 0.0256(6) 0.0204(5) 0.0175(6) 0.0003(5) 0.0003(5) 0.0044(4)
N3 0.0221(6) 0.0206(6) 0.0161(5) -0.0008(4) -0.0019(4) 0.0002(5)
N4 0.0265(6) 0.0200(5) 0.0159(6) -0.0005(5) -0.0027(5) -0.0021(4)
N5 0.0207(5) 0.0194(5) 0.0161(6) -0.0023(5) -0.0006(5) -0.0001(4)
N6 0.0215(6) 0.0197(5) 0.0199(6) -0.0006(5) -0.0001(4) -0.0006(5)
B 0.0218(7) 0.0178(7) 0.0193(7) -0.0018(6) 0.0004(6) 0.0011(5)
C1 0.0236(7) 0.0304(7) 0.0203(7) 0.0055(6) 0.0007(5) 0.0030(6)
C2 0.0283(8) 0.0288(8) 0.0270(8) 0.0027(6) 0.0027(6) -0.0044(6)
C3 0.0290(8) 0.0197(7) 0.0273(7) 0.0009(5) 0.0000(6) -0.0032(6)
C4 0.0377(9) 0.0401(9) 0.0248(8) 0.0070(7) 0.0076(7) 0.0122(7)
C5 0.0258(7) 0.0302(7) 0.0210(8) 0.0048(5) -0.0042(6) -0.0083(6)
C6 0.0213(7) 0.0422(9) 0.0250(8) 0.0062(6) -0.0034(6) -0.0054(6)
C7 0.0232(7) 0.0309(8) 0.0205(7) 0.0037(6) 0.0018(5) 0.0017(6)
C8 0.0409(9) 0.0431(10) 0.0223(8) 0.0009(7) -0.0059(7) -0.0167(8)
C9 0.0170(6) 0.0252(7) 0.0220(7) 0.0029(6) 0.0004(5) -0.0009(5)
C10 0.0210(7) 0.0307(7) 0.0182(7) 0.0020(6) -0.0008(5) -0.0004(6)
C11 0.0206(6) 0.0269(7) 0.0187(7) -0.0027(5) -0.0021(5) 0.0001(5)
C12 0.0231(7) 0.0245(7) 0.0281(7) 0.0067(6) -0.0003(6) -0.0009(6)
C13 0.0286(7) 0.0205(6) 0.0233(8) -0.0038(5) 0.0020(6) 0.0026(5)
C14 0.0684(14) 0.0224(8) 0.0402(11) -0.0122(7) -0.0092(10) 0.0060(8)
C15 0.0619(14) 0.0308(10) 0.0482(12) -0.0171(9) -0.0016(11) 0.0146(9)
F1 0.0588(7) 0.0530(7) 0.0385(6) 0.0113(5) 0.0158(6) 0.0324(6)
F2 0.0611(7) 0.0539(7) 0.0277(6) -0.0101(5) 0.0069(5) 0.0114(6)
F3 0.0428(6) 0.0596(8) 0.0459(7) 0.0124(6) 0.0232(5) 0.0091(6)
F4 0.0584(7) 0.0361(6) 0.0378(6) -0.0081(5) -0.0082(5) -0.0128(5)
F6 0.0483(7) 0.0602(8) 0.0372(6) 0.0050(5) -0.0226(5) -0.0186(6)
F5 0.0711(9) 0.0689(8) 0.0261(5) -0.0152(5) 0.0108(6) -0.0369(7)
F7 0.0466(6) 0.0218(5) 0.0445(6) 0.0018(4) 0.0186(5) 0.0047(4)
F9 0.0451(6) 0.0297(5) 0.0481(7) 0.0124(5) -0.0188(5) 0.0013(5)
F8 0.0267(5) 0.0257(5) 0.0493(6) 0.0037(4) -0.0001(4) -0.0065(4)

loop_
_atom_type_symbol
_atom_type_description
_atom_type_scat_dispersion_real
_atom_type_scat_dispersion_imag
_atom_type_scat_source
C C 0.0033 0.0016 'International Tables Vol C Tables 4.2.6.8 and 6.1.1.4'
H H 0.0000 0.0000 'International Tables Vol C Tables 4.2.6.8 and 6.1.1.4'
B B 0.0013 0.0007 'International Tables Vol C Tables 4.2.6.8 and 6.1.1.4'
N N 0.0061 0.0033 'International Tables Vol C Tables 4.2.6.8 and 6.1.1.4'
F F 0.0171 0.0103 'International Tables Vol C Tables 4.2.6.8 and 6.1.1.4'
Ag Ag -0.8971 1.1015 'International Tables Vol C Tables 4.2.6.8 and 6.1.1.4'

loop_
_geom_angle_atom_site_label_1
_geom_angle_atom_site_label_2
_geom_angle_atom_site_label_3
_geom_angle
_geom_angle_site_symmetry_1
_geom_angle_site_symmetry_3
_geom_angle_publ_flag
N2 Ag C15 118.66(7) . . ?
N2 Ag C14 152.35(7) . . ?
C15 Ag C14 34.15(9) . . ?
N2 Ag N4 82.89(4) . . ?
C15 Ag N4 147.51(7) . . ?
C14 Ag N4 119.35(7) . . ?
N2 Ag N6 82.61(5) . . ?
C15 Ag N6 123.50(7) . . ?
C14 Ag N6 115.24(7) . . ?
N4 Ag N6 80.69(4) . . ?
C3 N1 N2 109.78(12) . . ?
C3 N1 B 126.85(12) . . ?
N2 N1 B 123.36(12) . . ?
C1 N2 N1 105.59(12) . . ?
C1 N2 Ag 134.46(11) . . ?
N1 N2 Ag 118.36(9) . . ?
C7 N3 N4 109.72(12) . . ?
C7 N3 B 127.56(12) . . ?
N4 N3 B 122.72(12) . . ?
C5 N4 N3 105.54(12) . . ?
C5 N4 Ag 134.81(11) . . ?
N3 N4 Ag 117.56(9) . . ?
C11 N5 N6 110.06(12) . . ?
C11 N5 B 127.36(12) . . ?
N6 N5 B 122.54(13) . . ?
C9 N6 N5 105.68(13) . . ?
C9 N6 Ag 137.40(11) . . ?
N5 N6 Ag 115.15(10) . . ?
N5 B N1 109.00(11) . . ?
N5 B N3 107.71(11) . . ?
N1 B N3 108.76(12) . . ?
N5 B C13 110.50(12) . . ?
N1 B C13 110.50(12) . . ?
N3 B C13 110.30(12) . . ?
N2 C1 C2 112.25(14) . . ?
N2 C1 C4 119.35(15) . . ?
C2 C1 C4 128.39(15) . . ?
C3 C2 C1 103.90(14) . . ?
C3 C2 H2 128.1 . . ?
C1 C2 H2 128.1 . . ?
N1 C3 C2 108.48(14) . . ?
N1 C3 H3 125.8 . . ?
C2 C3 H3 125.8 . . ?
F3 C4 F2 107.67(15) . . ?
F3 C4 F1 107.03(15) . . ?
F2 C4 F1 105.89(16) . . ?
F3 C4 C1 111.15(16) . . ?
F2 C4 C1 112.03(15) . . ?
F1 C4 C1 112.74(14) . . ?
N4 C5 C6 112.30(14) . . ?
N4 C5 C8 119.27(15) . . ?
C6 C5 C8 128.43(15) . . ?
C7 C6 C5 103.60(14) . . ?
C7 C6 H6 128.2 . . ?
C5 C6 H6 128.2 . . ?
N3 C7 C6 108.83(14) . . ?
N3 C7 H7 125.6 . . ?
C6 C7 H7 125.6 . . ?
F4 C8 F6 106.69(14) . . ?
F4 C8 F5 106.20(17) . . ?
F6 C8 F5 107.16(15) . . ?
F4 C8 C5 113.01(14) . . ?
F6 C8 C5 110.75(17) . . ?
F5 C8 C5 112.64(14) . . ?
N6 C9 C10 112.03(14) . . ?
N6 C9 C12 120.06(14) . . ?
C10 C9 C12 127.88(14) . . ?
C11 C10 C9 103.41(13) . . ?
C11 C10 H10 128.3 . . ?
C9 C10 H10 128.3 . . ?
N5 C11 C10 108.81(13) . . ?
N5 C11 H11 125.6 . . ?
C10 C11 H11 125.6 . . ?
F9 C12 F8 106.71(13) . . ?
F9 C12 F7 107.29(13) . . ?
F8 C12 F7 105.96(14) . . ?
F9 C12 C9 111.73(14) . . ?
F8 C12 C9 112.64(12) . . ?
F7 C12 C9 112.11(13) . . ?
B C13 H13A 109.5 . . ?
B C13 H13B 109.5 . . ?
H13A C13 H13B 109.5 . . ?
B C13 H13C 109.5 . . ?
H13A C13 H13C 109.5 . . ?
H13B C13 H13C 109.5 . . ?
C15 C14 Ag 72.67(11) . . ?
C15 C14 H14A 115.0(18) . . ?
Ag C14 H14A 99.7(16) . . ?
C15 C14 H14B 120.8(16) . . ?
Ag C14 H14B 105.6(16) . . ?
H14A C14 H14B 123(2) . . ?
C14 C15 Ag 73.18(12) . . ?
C14 C15 H15A 123.0(16) . . ?
Ag C15 H15A 101.9(16) . . ?
C14 C15 H15B 116.8(17) . . ?
Ag C15 H15B 101.8(16) . . ?
H15A C15 H15B 120(2) . . ?

loop_
_geom_bond_atom_site_label_1
_geom_bond_atom_site_label_2
_geom_bond_distance
_geom_bond_site_symmetry_2
_geom_bond_publ_flag
Ag N2 2.2676(12) . ?
Ag C15 2.2791(19) . ?
Ag C14 2.2853(18) . ?
Ag N4 2.3192(13) . ?
Ag N6 2.4492(14) . ?
N1 C3 1.3555(19) . ?
N1 N2 1.3611(18) . ?
N1 B 1.571(2) . ?
N2 C1 1.331(2) . ?
N3 C7 1.3556(19) . ?
N3 N4 1.3602(17) . ?
N3 B 1.573(2) . ?
N4 C5 1.3314(19) . ?
N5 C11 1.357(2) . ?
N5 N6 1.3571(17) . ?
N5 B 1.5650(19) . ?
N6 C9 1.331(2) . ?
B C13 1.602(2) . ?
C1 C2 1.384(2) . ?
C1 C4 1.496(2) . ?
C2 C3 1.381(2) . ?
C2 H2 0.9500 . ?
C3 H3 0.9500 . ?
C4 F3 1.336(2) . ?
C4 F2 1.340(2) . ?
C4 F1 1.342(2) . ?
C5 C6 1.389(2) . ?
C5 C8 1.494(2) . ?
C6 C7 1.378(2) . ?
C6 H6 0.9500 . ?
C7 H7 0.9500 . ?
C8 F4 1.336(2) . ?
C8 F6 1.341(2) . ?
C8 F5 1.343(2) . ?
C9 C10 1.402(2) . ?
C9 C12 1.489(2) . ?
C10 C11 1.378(2) . ?
C10 H10 0.9500 . ?
C11 H11 0.9500 . ?
C12 F9 1.3336(19) . ?
C12 F8 1.3387(18) . ?
C12 F7 1.342(2) . ?
C13 H13A 0.9800 . ?
C13 H13B 0.9800 . ?
C13 H13C 0.9800 . ?
C14 C15 1.340(4) . ?
C14 H14A 0.93(3) . ?
C14 H14B 0.95(3) . ?
C15 H15A 1.00(3) . ?
C15 H15B 0.88(3) . ?
